data_2231681
loop_
_publ_author_name
'Seo, Pil Ja'
'Choi, Hong Dae'
'Son, Byeng Wha'
'Lee, Uk'

_publ_section_title
;
 2-(4-Fluorophenyl)-1-(phenylsulfinyl)naphtho[2,1-<i>b</i>]furan
;
_journal_coeditor_code QM2024
_journal_issue 9
_journal_name_full 'Acta Crystallographica Section E'
_journal_page_first o2479
_journal_paper_doi 10.1107/S1600536811034155
_journal_volume 67
_journal_year 2011
_chemical_formula_iupac 'C24 H15 F O2 S'
_chemical_formula_moiety 'C24 H15 F O2 S'
_chemical_formula_sum 'C24 H15 F O2 S'
_chemical_formula_weight 386.42
_chemical_name_systematic
;
2-(4-Fluorophenyl)-1-(phenylsulfinyl)naphtho[2,1-<i>b</i>]furan
;
_space_group_IT_number 2
_symmetry_cell_setting triclinic
_symmetry_space_group_name_Hall '-P 1'
_symmetry_space_group_name_H-M 'P -1'
_atom_sites_solution_hydrogens difmap
_atom_sites_solution_primary direct
_atom_sites_solution_secondary difmap
_cell_angle_alpha 103.439(2)
_cell_angle_beta 90.486(2)
_cell_angle_gamma 96.422(2)
_cell_formula_units_Z 2
_cell_length_a 7.2853(2)
_cell_length_b 10.1619(3)
_cell_length_c 12.3137(4)
_cell_measurement_reflns_used 5489
_cell_measurement_temperature 173(2)
_cell_measurement_theta_max 28.16
_cell_measurement_theta_min 2.82
_cell_volume 880.53(5)
_computing_cell_refinement '<i>SAINT</i> (Bruker, 2009)'
_computing_data_collection '<i>APEX2</i> (Bruker, 2009)'
_computing_data_reduction '<i>SAINT</i> (Bruker, 2009)'
_computing_molecular_graphics '<i>ORTEP-3</i> (Farrugia, 1997) and <i>DIAMOND</i> (Brandenburg, 1998)'
_computing_publication_material '<i>SHELXL97</i> (Sheldrick, 2008)'
_computing_structure_refinement '<i>SHELXL97</i> (Sheldrick, 2008)'
_computing_structure_solution '<i>SHELXS97</i> (Sheldrick, 2008)'
_diffrn_ambient_temperature 173(2)
_diffrn_detector_area_resol_mean 10.0
_diffrn_measured_fraction_theta_full 0.997
_diffrn_measured_fraction_theta_max 0.997
_diffrn_measurement_device_type 'Bruker SMART APEXII CCD'
_diffrn_measurement_method '\f and \w scans'
_diffrn_radiation_monochromator 'graphite multilayer'
_diffrn_radiation_source 'rotating anode'
_diffrn_radiation_type MoK\a
_diffrn_radiation_wavelength 0.71073
_diffrn_reflns_av_R_equivalents 0.0373
_diffrn_reflns_av_sigmaI/netI 0.0329
_diffrn_reflns_limit_h_max 9
_diffrn_reflns_limit_h_min -9
_diffrn_reflns_limit_k_max 13
_diffrn_reflns_limit_k_min -13
_diffrn_reflns_limit_l_max 16
_diffrn_reflns_limit_l_min -16
_diffrn_reflns_number 16660
_diffrn_reflns_theta_full 28.35
_diffrn_reflns_theta_max 28.35
_diffrn_reflns_theta_min 1.70
_diffrn_standards_number 0
_exptl_absorpt_coefficient_mu 0.212
_exptl_absorpt_correction_T_max 0.9542
_exptl_absorpt_correction_T_min 0.9407
_exptl_absorpt_correction_type multi-scan
_exptl_absorpt_process_details '(SADABS; Bruker, 2009)'
_exptl_crystal_colour colourless
_exptl_crystal_density_diffrn 1.457
_exptl_crystal_density_method 'not measured'
_exptl_crystal_description block
_exptl_crystal_F_000 400
_exptl_crystal_size_max 0.29
_exptl_crystal_size_mid 0.26
_exptl_crystal_size_min 0.22
_refine_diff_density_max 0.378
_refine_diff_density_min -0.328
_refine_ls_extinction_method none
_refine_ls_goodness_of_fit_ref 1.048
_refine_ls_hydrogen_treatment constr
_refine_ls_matrix_type full
_refine_ls_number_parameters 253
_refine_ls_number_reflns 4392
_refine_ls_number_restraints 0
_refine_ls_restrained_S_all 1.048
_refine_ls_R_factor_all 0.0490
_refine_ls_R_factor_gt 0.0404
_refine_ls_shift/su_max 0.000
_refine_ls_shift/su_mean 0.000
_refine_ls_structure_factor_coef Fsqd
_refine_ls_weighting_details 'calc w=1/[\s^2^(Fo^2^)+(0.0550P)^2^+0.2885P] where P=(Fo^2^+2Fc^2^)/3'
_refine_ls_weighting_scheme calc
_refine_ls_wR_factor_gt 0.1057
_refine_ls_wR_factor_ref 0.1110
_reflns_number_gt 3675
_reflns_number_total 4392
_reflns_threshold_expression I>2\s(I)
_cod_data_source_file qm2024.cif
_cod_data_source_block I
_cod_original_sg_symbol_H-M 'P -1   '
_cod_database_code 2231681
_cod_database_fobs_code 2231681

loop_
_symmetry_equiv_pos_as_xyz
'x, y, z'
'-x, -y, -z'

loop_
_atom_site_type_symbol
_atom_site_label
_atom_site_fract_x
_atom_site_fract_y
_atom_site_fract_z
_atom_site_U_iso_or_equiv
_atom_site_adp_type
_atom_site_calc_flag
_atom_site_refinement_flags
_atom_site_occupancy
_atom_site_symmetry_multiplicity
S S1 0.45928(5) 0.63116(4) 0.30349(3) 0.02511(11) Uani d . 1 2
O O1 0.20787(15) 0.47766(10) 0.53486(8) 0.0251(2) Uani d . 1 2
O O2 0.60815(15) 0.55620(12) 0.24620(9) 0.0325(3) Uani d . 1 2
F F1 0.30192(18) 1.08991(10) 0.78434(9) 0.0525(3) Uani d . 1 2
C C1 0.3299(2) 0.52987(14) 0.38112(11) 0.0227(3) Uani d . 1 2
C C2 0.2802(2) 0.38352(14) 0.35730(12) 0.0232(3) Uani d . 1 2
C C3 0.2860(2) 0.27066(14) 0.26339(12) 0.0241(3) Uani d . 1 2
C C4 0.3429(2) 0.28088(15) 0.15649(12) 0.0284(3) Uani d . 1 2
H H4 0.3837 0.3678 0.1435 0.034 Uiso calc R 1 2
C C5 0.3403(3) 0.16705(17) 0.07079(13) 0.0350(4) Uani d . 1 2
H H5 0.3778 0.1759 -0.0011 0.042 Uiso calc R 1 2
C C6 0.2828(3) 0.03789(17) 0.08849(14) 0.0396(4) Uani d . 1 2
H H6 0.2823 -0.0404 0.0287 0.047 Uiso calc R 1 2
C C7 0.2276(3) 0.02390(16) 0.19071(14) 0.0363(4) Uani d . 1 2
H H7 0.1896 -0.0645 0.2017 0.044 Uiso calc R 1 2
C C8 0.2257(2) 0.13876(15) 0.28111(13) 0.0277(3) Uani d . 1 2
C C9 0.1638(2) 0.12265(16) 0.38691(13) 0.0307(3) Uani d . 1 2
H H9 0.1278 0.0334 0.3966 0.037 Uiso calc R 1 2
C C10 0.1545(2) 0.23082(15) 0.47463(13) 0.0285(3) Uani d . 1 2
H H10 0.1118 0.2198 0.5450 0.034 Uiso calc R 1 2
C C11 0.2112(2) 0.35935(14) 0.45543(12) 0.0244(3) Uani d . 1 2
C C13 0.2903(2) 0.71658(15) 0.56465(11) 0.0246(3) Uani d . 1 2
C C14 0.3198(2) 0.83664(15) 0.52753(13) 0.0292(3) Uani d . 1 2
H H14 0.3354 0.8320 0.4503 0.035 Uiso calc R 1 2
C C15 0.3266(2) 0.96241(16) 0.60182(14) 0.0327(3) Uani d . 1 2
H H15 0.3505 1.0441 0.5768 0.039 Uiso calc R 1 2
C C16 0.2981(2) 0.96647(16) 0.71221(14) 0.0346(4) Uani d . 1 2
C C17 0.2644(3) 0.85122(18) 0.75213(13) 0.0376(4) Uani d . 1 2
H H17 0.2433 0.8575 0.8291 0.045 Uiso calc R 1 2
C C18 0.2618(2) 0.72569(16) 0.67816(12) 0.0315(3) Uani d . 1 2
H H18 0.2404 0.6449 0.7047 0.038 Uiso calc R 1 2
C C19 0.2902(2) 0.63310(14) 0.19726(12) 0.0243(3) Uani d . 1 2
C C12 0.2825(2) 0.58147(14) 0.48933(12) 0.0238(3) Uani d . 1 2
C C20 0.3553(2) 0.63478(15) 0.09205(12) 0.0284(3) Uani d . 1 2
H H20 0.4813 0.6249 0.0766 0.034 Uiso calc R 1 2
C C21 0.2352(2) 0.65096(16) 0.00974(13) 0.0341(4) Uani d . 1 2
H H21 0.2779 0.6505 -0.0630 0.041 Uiso calc R 1 2
C C22 0.0532(2) 0.66772(17) 0.03334(15) 0.0365(4) Uani d . 1 2
H H22 -0.0281 0.6813 -0.0228 0.044 Uiso calc R 1 2
C C23 -0.0115(2) 0.66481(16) 0.13781(15) 0.0352(4) Uani d . 1 2
H H23 -0.1373 0.6754 0.1531 0.042 Uiso calc R 1 2
C C24 0.1062(2) 0.64650(15) 0.22047(13) 0.0297(3) Uani d . 1 2
H H24 0.0616 0.6431 0.2922 0.036 Uiso calc R 1 2

loop_
_atom_site_aniso_label
_atom_site_aniso_U_11
_atom_site_aniso_U_22
_atom_site_aniso_U_33
_atom_site_aniso_U_12
_atom_site_aniso_U_13
_atom_site_aniso_U_23
S1 0.02566(19) 0.02638(19) 0.02358(18) 0.00069(14) 0.00323(13) 0.00750(13)
O1 0.0290(5) 0.0258(5) 0.0215(5) 0.0044(4) 0.0048(4) 0.0068(4)
O2 0.0266(6) 0.0420(6) 0.0325(6) 0.0091(5) 0.0074(5) 0.0135(5)
F1 0.0772(8) 0.0330(5) 0.0407(6) 0.0154(5) -0.0018(6) -0.0089(4)
C1 0.0234(7) 0.0237(6) 0.0214(6) 0.0024(5) 0.0024(5) 0.0064(5)
C2 0.0213(6) 0.0250(7) 0.0242(7) 0.0029(5) 0.0002(5) 0.0074(5)
C3 0.0223(7) 0.0248(7) 0.0252(7) 0.0037(5) 0.0000(5) 0.0052(5)
C4 0.0328(8) 0.0270(7) 0.0255(7) 0.0038(6) 0.0011(6) 0.0062(6)
C5 0.0454(10) 0.0336(8) 0.0247(7) 0.0057(7) 0.0028(7) 0.0039(6)
C6 0.0537(11) 0.0273(8) 0.0322(8) 0.0022(8) -0.0007(8) -0.0027(6)
C7 0.0447(10) 0.0239(7) 0.0377(9) 0.0003(7) -0.0002(7) 0.0040(6)
C8 0.0266(7) 0.0262(7) 0.0300(7) 0.0030(6) -0.0008(6) 0.0064(6)
C9 0.0310(8) 0.0261(7) 0.0367(8) 0.0004(6) 0.0023(7) 0.0122(6)
C10 0.0279(7) 0.0313(7) 0.0293(7) 0.0037(6) 0.0054(6) 0.0131(6)
C11 0.0236(7) 0.0257(7) 0.0240(7) 0.0045(6) 0.0023(5) 0.0054(5)
C13 0.0226(7) 0.0275(7) 0.0232(7) 0.0057(6) 0.0011(5) 0.0039(5)
C14 0.0318(8) 0.0289(7) 0.0265(7) 0.0045(6) 0.0044(6) 0.0048(6)
C15 0.0331(8) 0.0261(7) 0.0378(8) 0.0038(6) 0.0021(7) 0.0048(6)
C16 0.0377(9) 0.0287(8) 0.0328(8) 0.0102(7) -0.0034(7) -0.0051(6)
C17 0.0506(10) 0.0412(9) 0.0218(7) 0.0167(8) 0.0005(7) 0.0036(6)
C18 0.0396(9) 0.0322(8) 0.0243(7) 0.0109(7) 0.0002(6) 0.0069(6)
C19 0.0273(7) 0.0208(6) 0.0254(7) 0.0032(5) 0.0015(6) 0.0064(5)
C12 0.0228(7) 0.0265(7) 0.0233(6) 0.0033(6) 0.0009(5) 0.0084(5)
C20 0.0282(7) 0.0304(7) 0.0281(7) 0.0041(6) 0.0045(6) 0.0096(6)
C21 0.0400(9) 0.0350(8) 0.0292(8) 0.0010(7) 0.0007(7) 0.0129(6)
C22 0.0361(9) 0.0332(8) 0.0409(9) 0.0022(7) -0.0092(7) 0.0112(7)
C23 0.0258(8) 0.0317(8) 0.0475(9) 0.0041(6) 0.0004(7) 0.0082(7)
C24 0.0299(8) 0.0270(7) 0.0319(8) 0.0044(6) 0.0062(6) 0.0058(6)

loop_
_atom_type_symbol
_atom_type_description
_atom_type_scat_dispersion_real
_atom_type_scat_dispersion_imag
_atom_type_scat_source
C C 0.0033 0.0016 'International Tables Vol C Tables 4.2.6.8 and 6.1.1.4'
H H 0.0000 0.0000 'International Tables Vol C Tables 4.2.6.8 and 6.1.1.4'
O O 0.0106 0.0060 'International Tables Vol C Tables 4.2.6.8 and 6.1.1.4'
F F 0.0171 0.0103 'International Tables Vol C Tables 4.2.6.8 and 6.1.1.4'
S S 0.1246 0.1234 'International Tables Vol C Tables 4.2.6.8 and 6.1.1.4'

loop_
_geom_angle_atom_site_label_1
_geom_angle_atom_site_label_2
_geom_angle_atom_site_label_3
_geom_angle
O2 S1 C1 109.66(7)
O2 S1 C19 106.56(7)
C1 S1 C19 100.32(7)
C11 O1 C12 107.08(11)
C12 C1 C2 106.96(12)
C12 C1 S1 122.10(11)
C2 C1 S1 130.23(11)
C11 C2 C3 118.81(13)
C11 C2 C1 104.59(12)
C3 C2 C1 136.60(13)
C4 C3 C8 118.60(13)
C4 C3 C2 124.99(13)
C8 C3 C2 116.40(13)
C5 C4 C3 120.89(15)
C5 C4 H4 119.6
C3 C4 H4 119.6
C4 C5 C6 120.45(15)
C4 C5 H5 119.8
C6 C5 H5 119.8
C7 C6 C5 120.35(15)
C7 C6 H6 119.8
C5 C6 H6 119.8
C6 C7 C8 121.09(15)
C6 C7 H7 119.5
C8 C7 H7 119.5
C7 C8 C9 120.40(14)
C7 C8 C3 118.61(14)
C9 C8 C3 120.99(13)
C10 C9 C8 122.07(14)
C10 C9 H9 119.0
C8 C9 H9 119.0
C9 C10 C11 116.22(14)
C9 C10 H10 121.9
C11 C10 H10 121.9
O1 C11 C2 111.49(12)
O1 C11 C10 123.09(13)
C2 C11 C10 125.40(13)
C14 C13 C18 118.63(13)
C14 C13 C12 122.77(13)
C18 C13 C12 118.58(14)
C15 C14 C13 120.83(14)
C15 C14 H14 119.6
C13 C14 H14 119.6
C16 C15 C14 118.52(15)
C16 C15 H15 120.7
C14 C15 H15 120.7
F1 C16 C15 118.28(15)
F1 C16 C17 119.01(15)
C15 C16 C17 122.71(14)
C16 C17 C18 118.67(15)
C16 C17 H17 120.7
C18 C17 H17 120.7
C17 C18 C13 120.61(15)
C17 C18 H18 119.7
C13 C18 H18 119.7
C20 C19 C24 120.76(14)
C20 C19 S1 116.63(12)
C24 C19 S1 122.28(11)
O1 C12 C1 109.83(12)
O1 C12 C13 114.08(12)
C1 C12 C13 136.09(14)
C21 C20 C19 119.39(15)
C21 C20 H20 120.3
C19 C20 H20 120.3
C22 C21 C20 120.00(15)
C22 C21 H21 120.0
C20 C21 H21 120.0
C23 C22 C21 120.45(15)
C23 C22 H22 119.8
C21 C22 H22 119.8
C22 C23 C24 120.23(15)
C22 C23 H23 119.9
C24 C23 H23 119.9
C23 C24 C19 119.14(15)
C23 C24 H24 120.4
C19 C24 H24 120.4

loop_
_geom_bond_atom_site_label_1
_geom_bond_atom_site_label_2
_geom_bond_distance
S1 O2 1.4840(11)
S1 C1 1.7655(15)
S1 C19 1.7939(15)
O1 C11 1.3650(16)
O1 C12 1.3690(17)
F1 C16 1.3554(17)
C1 C12 1.3761(19)
C1 C2 1.4505(19)
C2 C11 1.376(2)
C2 C3 1.4316(19)
C3 C4 1.407(2)
C3 C8 1.429(2)
C4 C5 1.371(2)
C4 H4 0.9500
C5 C6 1.399(2)
C5 H5 0.9500
C6 C7 1.358(2)
C6 H6 0.9500
C7 C8 1.415(2)
C7 H7 0.9500
C8 C9 1.421(2)
C9 C10 1.359(2)
C9 H9 0.9500
C10 C11 1.399(2)
C10 H10 0.9500
C13 C14 1.395(2)
C13 C18 1.398(2)
C13 C12 1.4623(19)
C14 C15 1.384(2)
C14 H14 0.9500
C15 C16 1.369(2)
C15 H15 0.9500
C16 C17 1.371(2)
C17 C18 1.383(2)
C17 H17 0.9500
C18 H18 0.9500
C19 C20 1.387(2)
C19 C24 1.388(2)
C20 C21 1.384(2)
C20 H20 0.9500
C21 C22 1.380(2)
C21 H21 0.9500
C22 C23 1.379(3)
C22 H22 0.9500
C23 C24 1.384(2)
C23 H23 0.9500
C24 H24 0.9500

loop_
_geom_hbond_atom_site_label_D
_geom_hbond_atom_site_label_H
_geom_hbond_atom_site_label_A
_geom_hbond_site_symmetry_A
_geom_hbond_distance_DH
_geom_hbond_distance_HA
_geom_hbond_distance_DA
_geom_hbond_angle_DHA
C23 H23 O2 1_455 0.95 2.53 3.277(2) 135.6

loop_
_geom_torsion_atom_site_label_1
_geom_torsion_atom_site_label_2
_geom_torsion_atom_site_label_3
_geom_torsion_atom_site_label_4
_geom_torsion
O2 S1 C1 C12 134.17(12)
C19 S1 C1 C12 -113.94(13)
O2 S1 C1 C2 -34.89(15)
C19 S1 C1 C2 77.00(14)
C12 C1 C2 C11 -1.64(16)
S1 C1 C2 C11 168.69(12)
C12 C1 C2 C3 178.01(16)
S1 C1 C2 C3 -11.7(3)
C11 C2 C3 C4 176.20(14)
C1 C2 C3 C4 -3.4(3)
C11 C2 C3 C8 -2.6(2)
C1 C2 C3 C8 177.77(15)
C8 C3 C4 C5 0.2(2)
C2 C3 C4 C5 -178.65(15)
C3 C4 C5 C6 -0.7(3)
C4 C5 C6 C7 0.5(3)
C5 C6 C7 C8 0.4(3)
C6 C7 C8 C9 178.66(16)
C6 C7 C8 C3 -1.0(3)
C4 C3 C8 C7 0.7(2)
C2 C3 C8 C7 179.59(14)
C4 C3 C8 C9 -178.94(14)
C2 C3 C8 C9 0.0(2)
C7 C8 C9 C10 -177.87(16)
C3 C8 C9 C10 1.7(2)
C8 C9 C10 C11 -0.7(2)
C12 O1 C11 C2 -2.16(16)
C12 O1 C11 C10 176.51(14)
C3 C2 C11 O1 -177.37(12)
C1 C2 C11 O1 2.34(16)
C3 C2 C11 C10 4.0(2)
C1 C2 C11 C10 -176.29(14)
C9 C10 C11 O1 179.24(13)
C9 C10 C11 C2 -2.3(2)
C18 C13 C14 C15 2.0(2)
C12 C13 C14 C15 -179.88(14)
C13 C14 C15 C16 -2.0(2)
C14 C15 C16 F1 -178.94(15)
C14 C15 C16 C17 0.4(3)
F1 C16 C17 C18 -179.64(15)
C15 C16 C17 C18 1.0(3)
C16 C17 C18 C13 -0.9(3)
C14 C13 C18 C17 -0.6(2)
C12 C13 C18 C17 -178.74(15)
O2 S1 C19 C20 -31.41(13)
C1 S1 C19 C20 -145.68(12)
O2 S1 C19 C24 155.11(12)
C1 S1 C19 C24 40.84(13)
C11 O1 C12 C1 1.02(16)
C11 O1 C12 C13 -179.62(12)
C2 C1 C12 O1 0.40(16)
S1 C1 C12 O1 -170.89(10)
C2 C1 C12 C13 -178.75(16)
S1 C1 C12 C13 10.0(2)
C14 C13 C12 O1 -164.53(14)
C18 C13 C12 O1 13.57(19)
C14 C13 C12 C1 14.6(3)
C18 C13 C12 C1 -167.30(17)
C24 C19 C20 C21 0.4(2)
S1 C19 C20 C21 -173.16(12)
C19 C20 C21 C22 1.2(2)
C20 C21 C22 C23 -1.8(2)
C21 C22 C23 C24 0.7(3)
C22 C23 C24 C19 0.9(2)
C20 C19 C24 C23 -1.5(2)
S1 C19 C24 C23 171.74(12)
